data_7119896
loop_
_publ_author_name
'Karak, Suvendu'
'Kumar, Sushil'
'Bera, Saibal'
'D\'iaz, David D\'iaz'
'Banerjee, Subhrashis'
'Vanka, Kumar'
'Banerjee, Rahul'

_publ_section_title
;
 Interplaying anions in a supramolecular metallohydrogel to form metal
 organic frameworks.
;
_journal_issue 26
_journal_name_full 'Chemical communications (Cambridge, England)'
_journal_page_first 3705
_journal_page_last 3708
_journal_paper_doi 10.1039/c7cc00539c
_journal_volume 53
_journal_year 2017
_chemical_formula_moiety 'C12 H17 N5 O2 Zn'
_chemical_formula_sum 'C12 H17 N5 O2 Zn'
_chemical_formula_weight 328.68
_chemical_name_systematic
;
 ?
;
_space_group_IT_number 169
_symmetry_cell_setting hexagonal
_symmetry_space_group_name_Hall 'P 61'
_symmetry_space_group_name_H-M 'P 61'
_atom_sites_solution_hydrogens geom
_atom_sites_solution_primary direct
_atom_sites_solution_secondary difmap
_audit_creation_method SHELXL-97
_audit_update_record
;
2017-01-20 deposited with the CCDC.
2017-03-15 downloaded from the CCDC.
;
_cell_angle_alpha 90.00
_cell_angle_beta 90.00
_cell_angle_gamma 120.00
_cell_formula_units_Z 6
_cell_length_a 17.764(3)
_cell_length_b 17.764(3)
_cell_length_c 10.4098(12)
_cell_measurement_reflns_used 2732
_cell_measurement_temperature 293(2)
_cell_measurement_theta_max 25.00
_cell_measurement_theta_min 3.05
_cell_volume 2844.8(8)
_computing_structure_refinement 'SHELXL-97 (Sheldrick, 2008)'
_diffrn_ambient_temperature 293(2)
_diffrn_measured_fraction_theta_full 0.998
_diffrn_measured_fraction_theta_max 0.998
_diffrn_measurement_device_type 'Supernova (Mo) X-Ray source'
_diffrn_measurement_method '\w scans'
_diffrn_radiation_monochromator graphite
_diffrn_radiation_source 'fine-focus sealed tube'
_diffrn_radiation_type MoK\a
_diffrn_radiation_wavelength 0.71073
_diffrn_reflns_av_R_equivalents 0.1607
_diffrn_reflns_av_sigmaI/netI 0.1708
_diffrn_reflns_limit_h_max 21
_diffrn_reflns_limit_h_min -17
_diffrn_reflns_limit_k_max 20
_diffrn_reflns_limit_k_min -20
_diffrn_reflns_limit_l_max 8
_diffrn_reflns_limit_l_min -12
_diffrn_reflns_number 7358
_diffrn_reflns_theta_full 25.00
_diffrn_reflns_theta_max 25.00
_diffrn_reflns_theta_min 3.01
_exptl_absorpt_coefficient_mu 1.302
_exptl_absorpt_correction_T_max 0.7900
_exptl_absorpt_correction_T_min 0.7283
_exptl_absorpt_correction_type multi-scan
_exptl_absorpt_process_details Crysalispro'
_exptl_crystal_colour colorless
_exptl_crystal_density_diffrn 1.151
_exptl_crystal_density_method 'not measured'
_exptl_crystal_description block
_exptl_crystal_F_000 1020
_exptl_crystal_size_max 0.26
_exptl_crystal_size_mid 0.22
_exptl_crystal_size_min 0.19
_refine_diff_density_max 0.611
_refine_diff_density_min -0.462
_refine_diff_density_rms 0.126
_refine_ls_abs_structure_details 'Flack H D (1983), Acta Cryst. A39, 876-881'
_refine_ls_abs_structure_Flack 0.12(5)
_refine_ls_extinction_method none
_refine_ls_goodness_of_fit_ref 1.013
_refine_ls_hydrogen_treatment constr
_refine_ls_matrix_type full
_refine_ls_number_parameters 183
_refine_ls_number_reflns 2732
_refine_ls_number_restraints 1
_refine_ls_restrained_S_all 1.013
_refine_ls_R_factor_all 0.1268
_refine_ls_R_factor_gt 0.0864
_refine_ls_shift/su_max 0.000
_refine_ls_shift/su_mean 0.000
_refine_ls_structure_factor_coef Fsqd
_refine_ls_weighting_details 'calc w=1/[\s^2^(Fo^2^)+(0.1184P)^2^+0.0000P] where P=(Fo^2^+2Fc^2^)/3'
_refine_ls_weighting_scheme calc
_refine_ls_wR_factor_gt 0.2175
_refine_ls_wR_factor_ref 0.2485
_reflns_number_gt 1783
_reflns_number_total 2732
_reflns_threshold_expression >2\s(I)
_cod_data_source_file c7cc00539c2.cif
_cod_data_source_block ZAIL-N3
_cod_original_cell_volume 2844.7(7)
_cod_database_code 7119896

loop_
_symmetry_equiv_pos_as_xyz
'x, y, z'
'x-y, x, z+1/6'
'-y, x-y, z+1/3'
'-x, -y, z+1/2'
'-x+y, -x, z+2/3'
'y, -x+y, z+5/6'

loop_
_atom_site_label
_atom_site_type_symbol
_atom_site_fract_x
_atom_site_fract_y
_atom_site_fract_z
_atom_site_U_iso_or_equiv
_atom_site_adp_type
_atom_site_occupancy
_atom_site_symmetry_multiplicity
_atom_site_calc_flag
_atom_site_refinement_flags
C1 C 0.4699(8) -0.0558(7) -0.0593(10) 0.029(3) Uani 1 1 d .
C2 C 0.4538(8) -0.1100(8) 0.0590(11) 0.038(3) Uani 1 1 d .
H2 H 0.4724 -0.1520 0.0383 0.045 Uiso 1 1 calc R
C3 C 0.3580(9) -0.1634(9) 0.0973(11) 0.048(4) Uani 1 1 d .
H3 H 0.3275 -0.1914 0.0175 0.058 Uiso 1 1 calc R
C4 C 0.3184(11) -0.1096(11) 0.1395(17) 0.070(4) Uani 1 1 d .
H4A H 0.3580 -0.0663 0.1999 0.085 Uiso 1 1 calc R
H4B H 0.2652 -0.1474 0.1857 0.085 Uiso 1 1 calc R
C5 C 0.2972(13) -0.0633(14) 0.0364(19) 0.092(6) Uani 1 1 d .
H5A H 0.2697 -0.1020 -0.0347 0.138 Uiso 1 1 calc R
H5B H 0.3498 -0.0133 0.0076 0.138 Uiso 1 1 calc R
H5C H 0.2586 -0.0452 0.0706 0.138 Uiso 1 1 calc R
C6 C 0.3385(10) -0.2391(10) 0.1886(13) 0.071(5) Uani 1 1 d .
H6A H 0.3701 -0.2670 0.1611 0.106 Uiso 1 1 calc R
H6B H 0.2773 -0.2803 0.1875 0.106 Uiso 1 1 calc R
H6C H 0.3559 -0.2172 0.2742 0.106 Uiso 1 1 calc R
C7 C 0.5894(8) -0.0620(7) 0.1846(12) 0.035(3) Uani 1 1 d .
H7A H 0.6245 -0.0217 0.2515 0.042 Uiso 1 1 calc R
H7B H 0.6227 -0.0439 0.1055 0.042 Uiso 1 1 calc R
C8 C 0.7257(9) 0.2147(8) 0.1924(11) 0.052(4) Uani 1 1 d .
H8 H 0.7011 0.2170 0.2700 0.063 Uiso 1 1 calc R
C9 C 0.8120(9) 0.2745(9) 0.1706(13) 0.054(4) Uani 1 1 d .
H9 H 0.8451 0.3131 0.2352 0.065 Uiso 1 1 calc R
C10 C 0.8496(9) 0.2773(8) 0.0521(12) 0.046(3) Uani 1 1 d .
C11 C 0.7970(8) 0.2107(7) -0.0310(14) 0.047(3) Uani 1 1 d .
H11 H 0.8189 0.2072 -0.1105 0.057 Uiso 1 1 calc R
C12 C 0.7153(9) 0.1512(8) 0.0003(12) 0.050(4) Uani 1 1 d .
H12 H 0.6843 0.1054 -0.0565 0.060 Uiso 1 1 calc R
N1 N 0.5096(6) -0.0569(5) 0.1677(9) 0.030(2) Uani 1 1 d .
H1 H 0.4779 -0.0758 0.2413 0.037 Uiso 1 1 calc R
N2 N 0.6758(6) 0.1534(6) 0.1072(8) 0.036(2) Uani 1 1 d .
N3 N 0.4717(10) 0.1255(9) 0.1384(14) 0.071(4) Uani 1 1 d .
N4 N 0.4239(11) 0.1106(9) 0.2374(15) 0.069(4) Uani 1 1 d .
N5 N 0.3755(14) 0.0926(13) 0.3215(19) 0.119(8) Uani 1 1 d .
O1 O 0.5173(5) 0.0275(5) -0.0515(8) 0.0349(19) Uani 1 1 d .
O2 O 0.5679(6) 0.0953(6) 0.3403(9) 0.044(2) Uani 1 1 d .
Zn1 Zn 0.54720(9) 0.07359(7) 0.14199(16) 0.0332(4) Uani 1 1 d .

loop_
_atom_site_aniso_label
_atom_site_aniso_U_11
_atom_site_aniso_U_22
_atom_site_aniso_U_33
_atom_site_aniso_U_23
_atom_site_aniso_U_13
_atom_site_aniso_U_12
C1 0.042(6) 0.038(6) 0.010(5) 0.001(5) 0.000(5) 0.022(5)
C2 0.058(8) 0.033(6) 0.023(6) 0.000(6) 0.001(6) 0.024(6)
C3 0.051(8) 0.043(7) 0.025(6) 0.009(6) 0.010(6) 0.005(7)
C4 0.063(10) 0.105(13) 0.049(9) 0.015(11) 0.009(9) 0.046(10)
C5 0.087(13) 0.120(17) 0.075(13) 0.019(13) -0.008(11) 0.056(13)
C6 0.049(8) 0.065(10) 0.052(9) 0.034(8) -0.010(8) -0.005(7)
C7 0.042(7) 0.030(6) 0.036(7) 0.003(6) 0.001(6) 0.020(5)
C8 0.047(8) 0.049(8) 0.024(6) 0.002(6) 0.003(6) -0.004(7)
C9 0.059(9) 0.047(8) 0.030(7) -0.007(6) -0.005(7) 0.007(7)
C10 0.057(8) 0.038(7) 0.028(7) 0.006(6) -0.001(6) 0.011(6)
C11 0.050(7) 0.045(7) 0.036(7) -0.009(7) -0.001(7) 0.016(6)
C12 0.053(8) 0.038(7) 0.034(8) -0.019(6) 0.001(7) 0.003(6)
N1 0.040(5) 0.032(5) 0.018(5) -0.001(4) -0.015(4) 0.017(4)
N2 0.037(5) 0.029(5) 0.019(5) 0.007(4) 0.010(4) -0.002(4)
N3 0.105(11) 0.095(10) 0.049(7) 0.001(9) 0.000(9) 0.077(9)
N4 0.103(12) 0.058(9) 0.058(9) -0.008(8) -0.015(9) 0.050(9)
N5 0.17(2) 0.138(17) 0.084(13) 0.011(13) 0.053(15) 0.102(16)
O1 0.053(5) 0.025(4) 0.023(5) -0.004(4) -0.008(4) 0.017(4)
O2 0.056(5) 0.038(5) 0.022(5) -0.001(4) 0.005(4) 0.012(4)
Zn1 0.0440(8) 0.0261(7) 0.0220(6) 0.0014(6) -0.0008(6) 0.0119(6)

loop_
_atom_type_symbol
_atom_type_description
_atom_type_scat_dispersion_real
_atom_type_scat_dispersion_imag
_atom_type_scat_source
C C 0.0033 0.0016 'International Tables Vol C Tables 4.2.6.8 and 6.1.1.4'
H H 0.0000 0.0000 'International Tables Vol C Tables 4.2.6.8 and 6.1.1.4'
N N 0.0061 0.0033 'International Tables Vol C Tables 4.2.6.8 and 6.1.1.4'
O O 0.0106 0.0060 'International Tables Vol C Tables 4.2.6.8 and 6.1.1.4'
Zn Zn 0.2839 1.4301 'International Tables Vol C Tables 4.2.6.8 and 6.1.1.4'

loop_
_geom_angle_atom_site_label_1
_geom_angle_atom_site_label_2
_geom_angle_atom_site_label_3
_geom_angle
_geom_angle_site_symmetry_1
_geom_angle_site_symmetry_3
O2 C1 O1 123.8(10) 4_654 .
O2 C1 C2 116.7(10) 4_654 .
O1 C1 C2 119.4(10) . .
N1 C2 C1 111.4(10) . .
N1 C2 C3 112.1(11) . .
C1 C2 C3 114.0(11) . .
C4 C3 C2 114.2(12) . .
C4 C3 C6 113.7(12) . .
C2 C3 C6 113.4(12) . .
C3 C4 C5 117.4(15) . .
N1 C7 C10 113.5(10) . 2_545
N2 C8 C9 123.2(12) . .
C8 C9 C10 120.1(13) . .
C11 C10 C9 114.6(12) . .
C11 C10 C7 123.6(12) . 6_664
C9 C10 C7 121.8(12) . 6_664
C12 C11 C10 121.7(13) . .
N2 C12 C11 124.1(12) . .
C7 N1 C2 114.0(9) . .
C7 N1 Zn1 107.5(6) . .
C2 N1 Zn1 110.5(7) . .
C12 N2 C8 115.8(10) . .
C12 N2 Zn1 123.8(8) . .
C8 N2 Zn1 120.4(8) . .
N4 N3 Zn1 115.1(11) . .
N5 N4 N3 175(2) . .
C1 O1 Zn1 113.2(7) . .
C1 O2 Zn1 136.3(8) 4_655 .
N3 Zn1 N2 117.5(5) . .
N3 Zn1 N1 127.4(5) . .
N2 Zn1 N1 115.0(4) . .
N3 Zn1 O2 91.7(5) . .
N2 Zn1 O2 90.8(4) . .
N1 Zn1 O2 90.5(3) . .
N3 Zn1 O1 93.7(5) . .
N2 Zn1 O1 94.4(3) . .
N1 Zn1 O1 79.3(3) . .
O2 Zn1 O1 169.8(3) . .

loop_
_geom_bond_atom_site_label_1
_geom_bond_atom_site_label_2
_geom_bond_distance
_geom_bond_site_symmetry_2
C1 O2 1.250(14) 4_654
C1 O1 1.289(13) .
C1 C2 1.500(16) .
C2 N1 1.488(14) .
C2 C3 1.531(17) .
C3 C4 1.51(2) .
C3 C6 1.538(18) .
C4 C5 1.51(2) .
C7 N1 1.477(14) .
C7 C10 1.485(16) 2_545
C8 N2 1.339(15) .
C8 C9 1.379(19) .
C9 C10 1.392(19) .
C10 C11 1.384(18) .
C10 C7 1.485(17) 6_664
C11 C12 1.340(17) .
C12 N2 1.326(15) .
N1 Zn1 2.083(8) .
N2 Zn1 2.030(9) .
N3 N4 1.28(2) .
N3 Zn1 1.972(12) .
N4 N5 1.16(2) .
O1 Zn1 2.139(8) .
O2 C1 1.250(14) 4_655
O2 Zn1 2.098(9) .

loop_
_geom_torsion_atom_site_label_1
_geom_torsion_atom_site_label_2
_geom_torsion_atom_site_label_3
_geom_torsion_atom_site_label_4
_geom_torsion
_geom_torsion_site_symmetry_1
_geom_torsion_site_symmetry_4
O2 C1 C2 N1 173.8(10) 4_654 .
O1 C1 C2 N1 -9.4(16) . .
O2 C1 C2 C3 -58.1(15) 4_654 .
O1 C1 C2 C3 118.6(13) . .
N1 C2 C3 C4 61.4(16) . .
C1 C2 C3 C4 -66.3(15) . .
N1 C2 C3 C6 -71.0(15) . .
C1 C2 C3 C6 161.3(11) . .
C2 C3 C4 C5 75.1(18) . .
C6 C3 C4 C5 -152.7(15) . .
N2 C8 C9 C10 5(2) . .
C8 C9 C10 C11 -7(2) . .
C8 C9 C10 C7 170.8(14) . 6_664
C9 C10 C11 C12 3(2) . .
C7 C10 C11 C12 -175.0(14) 6_664 .
C10 C11 C12 N2 5(2) . .
C10 C7 N1 C2 -63.8(14) 2_545 .
C10 C7 N1 Zn1 173.4(8) 2_545 .
C1 C2 N1 C7 -97.4(12) . .
C3 C2 N1 C7 133.6(11) . .
C1 C2 N1 Zn1 23.7(12) . .
C3 C2 N1 Zn1 -105.4(10) . .
C11 C12 N2 C8 -7(2) . .
C11 C12 N2 Zn1 170.7(12) . .
C9 C8 N2 C12 2(2) . .
C9 C8 N2 Zn1 -175.5(12) . .
Zn1 N3 N4 N5 -104(20) . .
O2 C1 O1 Zn1 166.8(9) 4_654 .
C2 C1 O1 Zn1 -9.7(13) . .
N4 N3 Zn1 N2 -127.8(12) . .
N4 N3 Zn1 N1 55.9(14) . .
N4 N3 Zn1 O2 -36.0(13) . .
N4 N3 Zn1 O1 135.3(12) . .
C12 N2 Zn1 N3 -108.6(12) . .
C8 N2 Zn1 N3 69.2(11) . .
C12 N2 Zn1 N1 68.1(11) . .
C8 N2 Zn1 N1 -114.1(10) . .
C12 N2 Zn1 O2 159.0(11) . .
C8 N2 Zn1 O2 -23.2(11) . .
C12 N2 Zn1 O1 -12.1(11) . .
C8 N2 Zn1 O1 165.6(10) . .
C7 N1 Zn1 N3 -170.8(8) . .
C2 N1 Zn1 N3 64.3(10) . .
C7 N1 Zn1 N2 12.8(8) . .
C2 N1 Zn1 N2 -112.0(8) . .
C7 N1 Zn1 O2 -78.3(8) . .
C2 N1 Zn1 O2 156.8(8) . .
C7 N1 Zn1 O1 102.7(8) . .
C2 N1 Zn1 O1 -22.2(8) . .
C1 O2 Zn1 N3 86.5(12) 4_655 .
C1 O2 Zn1 N2 -156.0(12) 4_655 .
C1 O2 Zn1 N1 -41.0(12) 4_655 .
C1 O2 Zn1 O1 -35(3) 4_655 .
C1 O1 Zn1 N3 -109.3(8) . .
C1 O1 Zn1 N2 132.7(8) . .
C1 O1 Zn1 N1 18.1(8) . .
C1 O1 Zn1 O2 12(2) . .
